data_1528522
loop_
_publ_author_name
'Gemmill, W.R.'
'Smith, M.D.'
'zur Loye, H.C.'

_publ_section_title
;
 Synthesis and structural characterization of two new hexagonal osmates:
 Ba2 Fe0.92 Os1.08 O6 and Ba2 Co0.77 Os1.23 O6
;
_journal_name_full 'Solid State Sciences'
_journal_page_first 380
_journal_page_last 384
_journal_volume 9
_journal_year 2007
_chemical_formula_sum 'Ba2 Co0.77 O6 Os1.23'
_chemical_name_systematic 'Ba2 Co0.77 Os1.23 O6'
_space_group_IT_number 186
_symmetry_space_group_name_Hall 'P 6c -2c'
_symmetry_space_group_name_H-M 'P 63 m c'
_cell_angle_alpha 90
_cell_angle_beta 90
_cell_angle_gamma 120
_cell_formula_units_Z 3
_cell_length_a 5.7745
_cell_length_b 5.7745
_cell_length_c 14.0946
_cell_volume 407.017
_citation_journal_id_ASTM SSSCFJ
_cod_data_source_file Gemmill_SSSCFJ_2007_1401.cif
_cod_data_source_block Ba2Co0.77O6Os1.23
_cod_original_cell_volume 407.0166
_cod_database_code 1528522

loop_
_symmetry_equiv_pos_as_xyz
x,y,z
x-y,x,z+1/2
-y,x-y,z
-x,-y,z+1/2
-x+y,-x,z
y,-x+y,z+1/2
y,x,z+1/2
-x+y,y,z
-x,-x+y,z+1/2
-y,-x,z
x-y,-y,z+1/2
x,x-y,z

loop_
_atom_site_label
_atom_site_type_symbol
_atom_site_fract_x
_atom_site_fract_y
_atom_site_fract_z
_atom_site_occupancy
_atom_site_U_iso_or_equiv
Os1 Os+5 0 0 0.3714 0.067 0.0
Co2 Co+2 0.3333 0.6667 0.0379 0.21 0.0
Ba1 Ba+2 0.6667 0.3333 0.2867 1 0.0
Os3 Os+5 0.3333 0.6667 0.0379 0.79 0.0
O3 O-2 0.027 0.5136 0.1339 1 0.0
Ba3 Ba+2 0.3333 0.6667 0.4642 1 0.0
O1 O-2 0.348 0.174 0.4643 1 0.0
O2 O-2 0.181 0.362 0.2953 1 0.0
Co1 Co+2 0 0 0.3714 0.933 0.0
Os2 Os+5 0.3333 0.6667 0.2193 1 0.0
Ba2 Ba+2 0 0 0.1241 1 0.0
